data_4124628
loop_
_publ_author_name
'Zhang, Lei'
'Wang, Yi'
'Yao, Zhu-Jun'
'Wang, Shaozhong'
'Yu, Zhi-Xiang'

_publ_section_title
;
 Kinetic or Dynamic Control on a Bifurcating Potential Energy Surface? An
 Experimental and DFT Study of Gold-Catalyzed Ring Expansion and
 Spirocyclization of 2-Propargyl-\b-tetrahydrocarbolines.
;
_journal_issue 41
_journal_name_full 'Journal of the American Chemical Society'
_journal_page_first 13290
_journal_page_last 13300
_journal_paper_doi 10.1021/jacs.5b05971
_journal_volume 137
_journal_year 2015
_chemical_formula_sum 'C21 H20 N2'
_chemical_formula_weight 300.39
_chemical_name_systematic
; 
 ? 
;
_space_group_IT_number 14
_symmetry_cell_setting monoclinic
_symmetry_space_group_name_Hall '-P 2ybc'
_symmetry_space_group_name_H-M 'P 1 21/c 1'
_atom_sites_solution_hydrogens geom
_atom_sites_solution_primary direct
_atom_sites_solution_secondary difmap
_audit_creation_method SHELXL-97
_cell_angle_alpha 90.00
_cell_angle_beta 104.1630(10)
_cell_angle_gamma 90.00
_cell_formula_units_Z 4
_cell_length_a 10.0875(8)
_cell_length_b 18.8960(15)
_cell_length_c 8.6137(7)
_cell_measurement_reflns_used 2753
_cell_measurement_temperature 296(2)
_cell_measurement_theta_max 26.83
_cell_measurement_theta_min 2.44
_cell_volume 1592.0(2)
_computing_cell_refinement 'Bruker SMART'
_computing_data_collection 'Bruker SMART'
_computing_data_reduction 'Bruker SAINT'
_computing_molecular_graphics 'Bruker SHELXTL'
_computing_publication_material 'Bruker SHELXTL'
_computing_structure_refinement 'SHELXL-97 (Sheldrick, 1997)'
_computing_structure_solution 'SHELXS-97 (Sheldrick, 1990)'
_diffrn_ambient_temperature 296(2)
_diffrn_measured_fraction_theta_full 1.000
_diffrn_measured_fraction_theta_max 1.000
_diffrn_measurement_device_type 'CCD area detector'
_diffrn_measurement_method 'phi and omega scans'
_diffrn_radiation_monochromator graphite
_diffrn_radiation_source 'fine-focus sealed tube'
_diffrn_radiation_type MoK\a
_diffrn_radiation_wavelength 0.71073
_diffrn_reflns_av_R_equivalents 0.0256
_diffrn_reflns_av_sigmaI/netI 0.0277
_diffrn_reflns_limit_h_max 11
_diffrn_reflns_limit_h_min -10
_diffrn_reflns_limit_k_max 21
_diffrn_reflns_limit_k_min -22
_diffrn_reflns_limit_l_max 10
_diffrn_reflns_limit_l_min -9
_diffrn_reflns_number 8714
_diffrn_reflns_theta_full 25.01
_diffrn_reflns_theta_max 25.01
_diffrn_reflns_theta_min 2.08
_exptl_absorpt_coefficient_mu 0.074
_exptl_absorpt_correction_T_max 0.9840
_exptl_absorpt_correction_T_min 0.9804
_exptl_absorpt_correction_type multi-scan
_exptl_absorpt_process_details sadabs
_exptl_crystal_colour colorless
_exptl_crystal_density_diffrn 1.253
_exptl_crystal_density_method 'not measured'
_exptl_crystal_description block
_exptl_crystal_F_000 640
_exptl_crystal_size_max 0.27
_exptl_crystal_size_mid 0.25
_exptl_crystal_size_min 0.22
_refine_diff_density_max 0.203
_refine_diff_density_min -0.193
_refine_diff_density_rms 0.038
_refine_ls_extinction_method none
_refine_ls_goodness_of_fit_ref 1.037
_refine_ls_hydrogen_treatment mixed
_refine_ls_matrix_type full
_refine_ls_number_parameters 209
_refine_ls_number_reflns 2807
_refine_ls_number_restraints 0
_refine_ls_restrained_S_all 1.037
_refine_ls_R_factor_all 0.0518
_refine_ls_R_factor_gt 0.0395
_refine_ls_shift/su_max 0.002
_refine_ls_shift/su_mean 0.000
_refine_ls_structure_factor_coef Fsqd
_refine_ls_weighting_details 'calc w=1/[\s^2^(Fo^2^)+(0.0563P)^2^+0.2448P] where P=(Fo^2^+2Fc^2^)/3'
_refine_ls_weighting_scheme calc
_refine_ls_wR_factor_gt 0.0984
_refine_ls_wR_factor_ref 0.1074
_reflns_number_gt 2230
_reflns_number_total 2807
_reflns_threshold_expression >2sigma(I)
_cod_data_source_file ja5b05971_si_002.cif
_cod_data_source_block 1
_cod_depositor_comments
;
The following automatic conversions were performed:

'_symmetry_cell_setting' value 'Monoclinic' changed to 'monoclinic'
according to
/usr/data/users/saulius/crontab/automatic-downloads/rss-feeds/ACS/lib/dictionaries/cif_core.dic
dictionary named 'cif_core.dic' version 2.4.2 from 2011-04-26.

Automatic conversion script
Id: cif_fix_values 3271 2015-04-21 07:52:19Z andrius 

 Adding full bibliography for 4124628.cif.
;
_cod_original_sg_symbol_H-M 'P2(1)/c  '
_cod_database_code 4124628

loop_
_symmetry_equiv_pos_as_xyz
'x, y, z'
'-x, y+1/2, -z+1/2'
'-x, -y, -z'
'x, -y-1/2, z-1/2'

loop_
_atom_site_label
_atom_site_type_symbol
_atom_site_fract_x
_atom_site_fract_y
_atom_site_fract_z
_atom_site_U_iso_or_equiv
_atom_site_adp_type
_atom_site_occupancy
_atom_site_symmetry_multiplicity
_atom_site_calc_flag
_atom_site_refinement_flags
C1 C 0.25000(14) 1.10266(7) 0.56918(17) 0.0344(3) Uani 1 1 d .
C2 C 0.22519(16) 1.17420(8) 0.54359(19) 0.0456(4) Uani 1 1 d .
H2 H 0.1692 1.1908 0.4482 0.055 Uiso 1 1 calc R
C3 C 0.28680(18) 1.22043(8) 0.6652(2) 0.0522(4) Uani 1 1 d .
H3 H 0.2713 1.2688 0.6506 0.063 Uiso 1 1 calc R
C4 C 0.36988(18) 1.19684(9) 0.8062(2) 0.0516(4) Uani 1 1 d .
H4 H 0.4106 1.2291 0.8851 0.062 Uiso 1 1 calc R
C5 C 0.39329(16) 1.12474(8) 0.83153(19) 0.0444(4) Uani 1 1 d .
H5 H 0.4498 1.1085 0.9268 0.053 Uiso 1 1 calc R
C6 C 0.33141(14) 1.07760(7) 0.71320(16) 0.0350(3) Uani 1 1 d .
C7 C 0.34405(14) 0.99887(8) 0.70192(16) 0.0340(3) Uani 1 1 d .
C8 C 0.28243(14) 0.95207(8) 0.81016(16) 0.0364(3) Uani 1 1 d .
C9 C 0.28440(18) 0.87576(8) 0.75630(19) 0.0454(4) Uani 1 1 d .
H9A H 0.3400 0.8478 0.8425 0.055 Uiso 1 1 calc R
H9B H 0.1922 0.8569 0.7321 0.055 Uiso 1 1 calc R
C10 C 0.48291(16) 0.89505(8) 0.6583(2) 0.0467(4) Uani 1 1 d .
H10A H 0.5225 0.8912 0.5667 0.056 Uiso 1 1 calc R
H10B H 0.5356 0.8652 0.7428 0.056 Uiso 1 1 calc R
C11 C 0.49197(15) 0.97238(8) 0.71612(18) 0.0409(4) Uani 1 1 d .
H11A H 0.5364 1.0013 0.6506 0.049 Uiso 1 1 calc R
H11B H 0.5447 0.9753 0.8264 0.049 Uiso 1 1 calc R
C12 C 0.23177(17) 0.97424(9) 0.92790(19) 0.0477(4) Uani 1 1 d .
H12A H 0.1931 0.9421 0.9858 0.057 Uiso 1 1 calc R
H12B H 0.2345 1.0221 0.9536 0.057 Uiso 1 1 calc R
C13 C 0.26089(13) 0.98311(7) 0.53275(16) 0.0322(3) Uani 1 1 d .
C14 C 0.25854(14) 0.91489(8) 0.48725(16) 0.0353(3) Uani 1 1 d .
C15 C 0.18988(15) 0.87836(7) 0.33787(17) 0.0368(3) Uani 1 1 d .
C16 C 0.05194(16) 0.88648(9) 0.2659(2) 0.0489(4) Uani 1 1 d .
H16 H -0.0003 0.9171 0.3111 0.059 Uiso 1 1 calc R
C17 C -0.00937(19) 0.84983(10) 0.1280(2) 0.0594(5) Uani 1 1 d .
H17 H -0.1021 0.8559 0.0818 0.071 Uiso 1 1 calc R
C18 C 0.0663(2) 0.80440(9) 0.0590(2) 0.0582(5) Uani 1 1 d .
H18 H 0.0252 0.7802 -0.0343 0.070 Uiso 1 1 calc R
C19 C 0.2028(2) 0.79511(9) 0.1288(2) 0.0534(5) Uani 1 1 d .
H19 H 0.2542 0.7644 0.0827 0.064 Uiso 1 1 calc R
C20 C 0.26421(17) 0.83120(8) 0.26763(18) 0.0443(4) Uani 1 1 d .
H20 H 0.3565 0.8239 0.3147 0.053 Uiso 1 1 calc R
C21 C 0.13787(18) 1.05756(9) 0.29647(19) 0.0534(4) Uani 1 1 d .
H21A H 0.1512 1.0169 0.2352 0.080 Uiso 1 1 calc R
H21B H 0.1751 1.0987 0.2571 0.080 Uiso 1 1 calc R
H21C H 0.0419 1.0644 0.2866 0.080 Uiso 1 1 calc R
N1 N 0.20588(12) 1.04663(6) 0.46213(13) 0.0360(3) Uani 1 1 d .
N2 N 0.33993(13) 0.86981(6) 0.61298(14) 0.0400(3) Uani 1 1 d .

loop_
_atom_site_aniso_label
_atom_site_aniso_U_11
_atom_site_aniso_U_22
_atom_site_aniso_U_33
_atom_site_aniso_U_23
_atom_site_aniso_U_13
_atom_site_aniso_U_12
C1 0.0365(8) 0.0313(8) 0.0380(8) 0.0012(6) 0.0141(6) 0.0008(6)
C2 0.0530(10) 0.0357(9) 0.0493(10) 0.0058(7) 0.0145(8) 0.0065(7)
C3 0.0658(11) 0.0295(8) 0.0647(11) -0.0019(8) 0.0228(9) 0.0013(7)
C4 0.0653(11) 0.0385(9) 0.0533(10) -0.0111(8) 0.0188(9) -0.0089(8)
C5 0.0528(9) 0.0408(9) 0.0393(8) -0.0027(7) 0.0107(7) -0.0053(7)
C6 0.0398(8) 0.0315(8) 0.0364(8) 0.0002(6) 0.0143(6) -0.0025(6)
C7 0.0380(8) 0.0311(8) 0.0334(8) 0.0019(6) 0.0097(6) -0.0012(6)
C8 0.0403(8) 0.0359(8) 0.0322(7) 0.0041(6) 0.0071(6) -0.0021(6)
C9 0.0602(10) 0.0359(9) 0.0427(9) 0.0059(7) 0.0174(7) -0.0028(7)
C10 0.0428(9) 0.0437(9) 0.0531(10) 0.0060(7) 0.0110(7) 0.0099(7)
C11 0.0375(8) 0.0422(9) 0.0421(8) 0.0054(7) 0.0080(6) 0.0009(6)
C12 0.0585(10) 0.0452(10) 0.0435(9) 0.0026(7) 0.0203(8) -0.0051(8)
C13 0.0328(7) 0.0328(8) 0.0328(7) 0.0022(6) 0.0114(6) -0.0001(6)
C14 0.0394(8) 0.0322(8) 0.0366(8) 0.0014(6) 0.0140(6) 0.0007(6)
C15 0.0462(9) 0.0294(8) 0.0382(8) 0.0008(6) 0.0170(7) -0.0043(6)
C16 0.0435(9) 0.0480(10) 0.0584(11) -0.0114(8) 0.0183(8) -0.0065(7)
C17 0.0497(10) 0.0599(12) 0.0654(12) -0.0131(9) 0.0077(9) -0.0146(9)
C18 0.0793(14) 0.0436(10) 0.0487(10) -0.0093(8) 0.0102(9) -0.0180(9)
C19 0.0835(13) 0.0328(9) 0.0491(10) -0.0038(7) 0.0265(9) 0.0022(8)
C20 0.0554(10) 0.0356(8) 0.0439(9) 0.0002(7) 0.0163(7) 0.0063(7)
C21 0.0626(11) 0.0457(10) 0.0436(9) 0.0032(7) -0.0027(8) 0.0031(8)
N1 0.0423(7) 0.0306(7) 0.0334(6) 0.0019(5) 0.0058(5) 0.0037(5)
N2 0.0498(7) 0.0319(7) 0.0403(7) 0.0039(5) 0.0144(6) 0.0032(5)

loop_
_atom_type_symbol
_atom_type_description
_atom_type_scat_dispersion_real
_atom_type_scat_dispersion_imag
_atom_type_scat_source
C C 0.0033 0.0016 'International Tables Vol C Tables 4.2.6.8 and 6.1.1.4'
H H 0.0000 0.0000 'International Tables Vol C Tables 4.2.6.8 and 6.1.1.4'
N N 0.0061 0.0033 'International Tables Vol C Tables 4.2.6.8 and 6.1.1.4'

loop_
_geom_angle_atom_site_label_1
_geom_angle_atom_site_label_2
_geom_angle_atom_site_label_3
_geom_angle
C2 C1 C6 121.25(13)
C2 C1 N1 128.11(13)
C6 C1 N1 110.61(12)
C1 C2 C3 117.69(15)
C1 C2 H2 121.2
C3 C2 H2 121.2
C4 C3 C2 121.85(15)
C4 C3 H3 119.1
C2 C3 H3 119.1
C3 C4 C5 120.07(15)
C3 C4 H4 120.0
C5 C4 H4 120.0
C6 C5 C4 119.15(15)
C6 C5 H5 120.4
C4 C5 H5 120.4
C5 C6 C1 119.95(14)
C5 C6 C7 131.10(13)
C1 C6 C7 108.72(12)
C6 C7 C13 102.74(11)
C6 C7 C8 118.86(12)
C13 C7 C8 105.09(11)
C6 C7 C11 114.27(12)
C13 C7 C11 107.86(11)
C8 C7 C11 107.06(11)
C12 C8 C9 125.26(14)
C12 C8 C7 125.63(14)
C9 C8 C7 109.08(11)
N2 C9 C8 111.32(12)
N2 C9 H9A 109.4
C8 C9 H9A 109.4
N2 C9 H9B 109.4
C8 C9 H9B 109.4
H9A C9 H9B 108.0
N2 C10 C11 111.63(12)
N2 C10 H10A 109.3
C11 C10 H10A 109.3
N2 C10 H10B 109.3
C11 C10 H10B 109.3
H10A C10 H10B 108.0
C10 C11 C7 107.53(12)
C10 C11 H11A 110.2
C7 C11 H11A 110.2
C10 C11 H11B 110.2
C7 C11 H11B 110.2
H11A C11 H11B 108.5
C8 C12 H12A 120.0
C8 C12 H12B 120.0
H12A C12 H12B 120.0
C14 C13 N1 135.97(13)
C14 C13 C7 115.62(12)
N1 C13 C7 108.40(12)
C13 C14 N2 112.06(12)
C13 C14 C15 132.32(13)
N2 C14 C15 115.61(12)
C16 C15 C20 117.66(14)
C16 C15 C14 122.95(13)
C20 C15 C14 119.34(13)
C17 C16 C15 121.17(15)
C17 C16 H16 119.4
C15 C16 H16 119.4
C18 C17 C16 120.29(17)
C18 C17 H17 119.9
C16 C17 H17 119.9
C19 C18 C17 119.55(16)
C19 C18 H18 120.2
C17 C18 H18 120.2
C18 C19 C20 120.34(16)
C18 C19 H19 119.8
C20 C19 H19 119.8
C19 C20 C15 120.99(16)
C19 C20 H20 119.5
C15 C20 H20 119.5
N1 C21 H21A 109.5
N1 C21 H21B 109.5
H21A C21 H21B 109.5
N1 C21 H21C 109.5
H21A C21 H21C 109.5
H21B C21 H21C 109.5
C13 N1 C1 109.50(11)
C13 N1 C21 126.66(12)
C1 N1 C21 122.75(12)
C14 N2 C10 110.03(11)
C14 N2 C9 108.37(11)
C10 N2 C9 107.42(12)

loop_
_geom_bond_atom_site_label_1
_geom_bond_atom_site_label_2
_geom_bond_distance
C1 C2 1.383(2)
C1 C6 1.392(2)
C1 N1 1.4030(18)
C2 C3 1.389(2)
C2 H2 0.9300
C3 C4 1.371(2)
C3 H3 0.9300
C4 C5 1.391(2)
C4 H4 0.9300
C5 C6 1.382(2)
C5 H5 0.9300
C6 C7 1.498(2)
C7 C13 1.5224(19)
C7 C8 1.5236(19)
C7 C11 1.5501(19)
C8 C12 1.311(2)
C8 C9 1.516(2)
C9 N2 1.4796(19)
C9 H9A 0.9700
C9 H9B 0.9700
C10 N2 1.478(2)
C10 C11 1.539(2)
C10 H10A 0.9700
C10 H10B 0.9700
C11 H11A 0.9700
C11 H11B 0.9700
C12 H12A 0.9300
C12 H12B 0.9300
C13 C14 1.346(2)
C13 N1 1.3976(17)
C14 N2 1.4620(18)
C14 C15 1.4751(19)
C15 C16 1.386(2)
C15 C20 1.394(2)
C16 C17 1.383(2)
C16 H16 0.9300
C17 C18 1.377(3)
C17 H17 0.9300
C18 C19 1.372(3)
C18 H18 0.9300
C19 C20 1.384(2)
C19 H19 0.9300
C20 H20 0.9300
C21 N1 1.4390(19)
C21 H21A 0.9600
C21 H21B 0.9600
C21 H21C 0.9600

loop_
_geom_torsion_atom_site_label_1
_geom_torsion_atom_site_label_2
_geom_torsion_atom_site_label_3
_geom_torsion_atom_site_label_4
_geom_torsion
C6 C1 C2 C3 1.4(2)
N1 C1 C2 C3 -176.22(14)
C1 C2 C3 C4 0.2(2)
C2 C3 C4 C5 -0.8(3)
C3 C4 C5 C6 -0.2(2)
C4 C5 C6 C1 1.8(2)
C4 C5 C6 C7 175.63(15)
C2 C1 C6 C5 -2.4(2)
N1 C1 C6 C5 175.58(12)
C2 C1 C6 C7 -177.52(13)
N1 C1 C6 C7 0.49(15)
C5 C6 C7 C13 -173.70(14)
C1 C6 C7 C13 0.66(14)
C5 C6 C7 C8 70.9(2)
C1 C6 C7 C8 -114.78(13)
C5 C6 C7 C11 -57.2(2)
C1 C6 C7 C11 117.20(13)
C6 C7 C8 C12 -8.5(2)
C13 C7 C8 C12 -122.66(16)
C11 C7 C8 C12 122.82(16)
C6 C7 C8 C9 169.54(12)
C13 C7 C8 C9 55.36(15)
C11 C7 C8 C9 -59.15(15)
C12 C8 C9 N2 175.91(15)
C7 C8 C9 N2 -2.12(17)
N2 C10 C11 C7 -1.73(17)
C6 C7 C11 C10 -165.21(12)
C13 C7 C11 C10 -51.66(15)
C8 C7 C11 C10 60.99(15)
C6 C7 C13 C14 177.76(12)
C8 C7 C13 C14 -57.24(15)
C11 C7 C13 C14 56.72(15)
C6 C7 C13 N1 -1.58(14)
C8 C7 C13 N1 123.42(12)
C11 C7 C13 N1 -122.62(12)
N1 C13 C14 N2 178.38(14)
C7 C13 C14 N2 -0.72(17)
N1 C13 C14 C15 -2.0(3)
C7 C13 C14 C15 178.87(13)
C13 C14 C15 C16 -50.1(2)
N2 C14 C15 C16 129.47(15)
C13 C14 C15 C20 132.51(17)
N2 C14 C15 C20 -47.91(18)
C20 C15 C16 C17 -0.9(2)
C14 C15 C16 C17 -178.29(15)
C15 C16 C17 C18 -0.2(3)
C16 C17 C18 C19 0.7(3)
C17 C18 C19 C20 -0.1(3)
C18 C19 C20 C15 -1.0(2)
C16 C15 C20 C19 1.5(2)
C14 C15 C20 C19 178.98(14)
C14 C13 N1 C1 -177.19(15)
C7 C13 N1 C1 1.96(14)
C14 C13 N1 C21 -9.0(3)
C7 C13 N1 C21 170.18(13)
C2 C1 N1 C13 176.27(14)
C6 C1 N1 C13 -1.56(15)
C2 C1 N1 C21 7.5(2)
C6 C1 N1 C21 -170.33(13)
C13 C14 N2 C10 -58.02(15)
C15 C14 N2 C10 122.32(13)
C13 C14 N2 C9 59.16(15)
C15 C14 N2 C9 -120.50(13)
C11 C10 N2 C14 58.10(16)
C11 C10 N2 C9 -59.67(16)
C8 C9 N2 C14 -56.42(16)
C8 C9 N2 C10 62.42(16)
